data_7010751
loop_
_publ_author_name
'Incarvito, Christopher'
'Lam, Matthew'
'Rhatigan, Brian'
'Rheingold, Arnold L.'
'Qin, C. Jin'
'Gavrilova, Anna L.'
'Bosnich, B.'

_publ_section_title
;
 Bimetallic reactivity. Preparations, properties and structures of
 complexes formed by unsymmetrical binucleating ligands bearing 4- and
 6-coordinate sites supported by alkoxide bridges
;
_journal_issue 23
_journal_name_full 'Journal of the Chemical Society, Dalton Transactions'
_journal_page_first 3478
_journal_paper_doi 10.1039/b103164n
_journal_year 2001
_chemical_formula_sum 'C74 H92 Cu4 F12 N10 O10 P2'
_chemical_formula_weight 1825.68
_chemical_name_systematic
;
?
;
_space_group_IT_number 2
_symmetry_cell_setting triclinic
_symmetry_space_group_name_Hall '-P 1'
_symmetry_space_group_name_H-M 'P -1'
_atom_sites_solution_hydrogens geom
_atom_sites_solution_primary direct
_atom_sites_solution_secondary difmap
_audit_creation_method SHELXL-97
_cell_angle_alpha 74.0125(2)
_cell_angle_beta 81.8911(5)
_cell_angle_gamma 71.7472(7)
_cell_formula_units_Z 1
_cell_length_a 10.3158(2)
_cell_length_b 12.0891(2)
_cell_length_c 17.6124(2)
_cell_measurement_temperature 173(2)
_cell_measurement_theta_max 25.0
_cell_measurement_theta_min 2.0
_cell_volume 2001.61(6)
_computing_cell_refinement 'Bruker SMART'
_computing_data_collection 'Bruker SMART'
_computing_data_reduction 'Bruker SHELXTL'
_computing_molecular_graphics 'Bruker SHELXTL'
_computing_publication_material 'Bruker SHELXTL'
_computing_structure_refinement 'SHELXL-97 (Sheldrick, 1997)'
_computing_structure_solution 'SHELXS-97 (Sheldrick, 1990)'
_diffrn_ambient_temperature 173(2)
_diffrn_measured_fraction_theta_full 0.977
_diffrn_measured_fraction_theta_max 0.977
_diffrn_measurement_device_type 'CCD area detector'
_diffrn_measurement_method 'phi and omega scans'
_diffrn_radiation_monochromator graphite
_diffrn_radiation_source 'fine-focus sealed tube'
_diffrn_radiation_type MoK\a
_diffrn_radiation_wavelength 0.71073
_diffrn_reflns_av_R_equivalents 0.0281
_diffrn_reflns_av_sigmaI/netI 0.0371
_diffrn_reflns_limit_h_max 11
_diffrn_reflns_limit_h_min -12
_diffrn_reflns_limit_k_max 14
_diffrn_reflns_limit_k_min -14
_diffrn_reflns_limit_l_max 21
_diffrn_reflns_limit_l_min -21
_diffrn_reflns_number 12766
_diffrn_reflns_theta_full 26.00
_diffrn_reflns_theta_max 26.00
_diffrn_reflns_theta_min 1.83
_exptl_absorpt_coefficient_mu 1.178
_exptl_absorpt_correction_T_max 0.8913
_exptl_absorpt_correction_T_min 0.7985
_exptl_absorpt_correction_type empirical
_exptl_absorpt_process_details 'SADABS, Sheldrick, 98'
_exptl_crystal_colour Green
_exptl_crystal_density_diffrn 1.515
_exptl_crystal_density_method 'not measured'
_exptl_crystal_description Plate
_exptl_crystal_F_000 940
_exptl_crystal_size_max 0.20
_exptl_crystal_size_mid 0.20
_exptl_crystal_size_min 0.10
_refine_diff_density_max 1.267
_refine_diff_density_min -0.708
_refine_diff_density_rms 0.098
_refine_ls_extinction_method none
_refine_ls_goodness_of_fit_ref 1.618
_refine_ls_hydrogen_treatment mixed
_refine_ls_matrix_type full
_refine_ls_number_parameters 505
_refine_ls_number_reflns 7690
_refine_ls_number_restraints 0
_refine_ls_restrained_S_all 1.618
_refine_ls_R_factor_all 0.0797
_refine_ls_R_factor_gt 0.0637
_refine_ls_shift/su_max 0.006
_refine_ls_shift/su_mean 0.000
_refine_ls_structure_factor_coef Fsqd
_refine_ls_weighting_details 'calc w=1/[\s^2^(Fo^2^)+(0.1000P)^2^+0.0000P] where P=(Fo^2^+2Fc^2^)/3'
_refine_ls_weighting_scheme calc
_refine_ls_wR_factor_gt 0.1922
_refine_ls_wR_factor_ref 0.2148
_reflns_number_gt 6499
_reflns_number_total 7690
_reflns_threshold_expression >2sigma(I)
_cod_data_source_file b103164n.txt
_cod_data_source_block complex_9
_cod_depositor_comments
;
The following automatic conversions were performed:
'_symmetry_cell_setting' value 'Triclinic' changed to 'triclinic'
according to '/home/saulius/struct/CIF-dictionaries/cif_core.dic'
dictionary named 'cif_core.dic' version 2.4.1 from
2010-06-29.

'_exptl_absorpt_correction_type' value 'Empirical' changed to
'empirical' according to
'/home/saulius/struct/CIF-dictionaries/cif_core.dic' dictionary named
'cif_core.dic' version 2.4.1 from 2010-06-29.

Automatic conversion script
Id: cif_fix_enum 1527 2010-12-29 10:47:43Z saulius 
;
_cod_original_cell_volume 2001.61(5)
_cod_original_sg_symbol_H-M P-1
_cod_database_code 7010751

loop_
_symmetry_equiv_pos_as_xyz
'x, y, z'
'-x, -y, -z'

loop_
_atom_site_label
_atom_site_type_symbol
_atom_site_fract_x
_atom_site_fract_y
_atom_site_fract_z
_atom_site_U_iso_or_equiv
_atom_site_adp_type
_atom_site_occupancy
_atom_site_symmetry_multiplicity
_atom_site_calc_flag
_atom_site_refinement_flags
_atom_site_disorder_assembly
_atom_site_disorder_group
Cu1 Cu 0.65101(5) 0.43021(5) 0.51172(3) 0.02878(19) Uani 1 1 d . . .
Cu2 Cu 0.63216(5) 0.27924(5) 0.27250(3) 0.02837(19) Uani 1 1 d . . .
O1 O 0.7292(3) 0.2955(3) 0.5938(2) 0.0405(8) Uani 1 1 d . . .
O2 O 0.5328(3) 0.5565(3) 0.43766(19) 0.0304(7) Uani 1 1 d . . .
O3 O 0.5992(4) 0.2376(3) 0.3875(2) 0.0466(9) Uani 1 1 d . . .
O4 O 0.3867(5) 0.2317(5) 0.4164(3) 0.0756(15) Uani 1 1 d . . .
N1 N 0.8275(4) 0.4452(4) 0.4563(2) 0.0344(9) Uani 1 1 d . . .
N2 N 0.4725(4) 0.4443(3) 0.2359(2) 0.0278(8) Uani 1 1 d . . .
N3 N 0.7009(4) 0.3094(4) 0.1549(2) 0.0375(10) Uani 1 1 d . . .
N4 N 0.5880(4) 0.1354(3) 0.2434(2) 0.0325(9) Uani 1 1 d . . .
N5 N 0.8367(4) 0.2595(4) 0.2856(3) 0.0348(9) Uani 1 1 d . . .
C1 C 0.8611(5) 0.2341(4) 0.6005(3) 0.0359(11) Uani 1 1 d . . .
C2 C 0.8972(6) 0.1313(5) 0.6642(3) 0.0418(12) Uani 1 1 d . . .
H2A H 0.8280 0.1076 0.7008 0.050 Uiso 1 1 calc R . .
C3 C 1.0361(6) 0.0634(5) 0.6736(4) 0.0528(16) Uani 1 1 d . . .
H3A H 1.0589 -0.0051 0.7168 0.063 Uiso 1 1 calc R . .
C4 C 1.1391(6) 0.0952(5) 0.6209(4) 0.0526(16) Uani 1 1 d . . .
H4A H 1.2316 0.0484 0.6277 0.063 Uiso 1 1 calc R . .
C5 C 1.1063(5) 0.1946(6) 0.5589(4) 0.0495(14) Uani 1 1 d . . .
H5A H 1.1772 0.2158 0.5228 0.059 Uiso 1 1 calc R . .
C6 C 0.9677(5) 0.2675(4) 0.5472(3) 0.0362(11) Uani 1 1 d . . .
C7 C 0.9442(5) 0.3702(5) 0.4801(3) 0.0383(11) Uani 1 1 d . . .
H7A H 1.0234 0.3850 0.4496 0.046 Uiso 1 1 calc R . .
C8 C 0.8365(5) 0.5422(5) 0.3824(3) 0.0394(11) Uani 1 1 d . . .
H8A H 0.8552 0.5068 0.3361 0.047 Uiso 1 1 calc R . .
H8B H 0.9149 0.5715 0.3850 0.047 Uiso 1 1 calc R . .
C9 C 0.7076(5) 0.6492(5) 0.3696(3) 0.0391(11) Uani 1 1 d . . .
H9A H 0.7241 0.7094 0.3212 0.047 Uiso 1 1 calc R . .
H9B H 0.6922 0.6869 0.4146 0.047 Uiso 1 1 calc R . .
C10 C 0.5759(5) 0.6194(4) 0.3614(3) 0.0303(10) Uani 1 1 d . . .
H10A H 0.5030 0.6969 0.3444 0.036 Uiso 1 1 calc R . .
C11 C 0.5942(5) 0.5468(4) 0.2997(3) 0.0297(9) Uani 1 1 d . . .
H11A H 0.6313 0.5889 0.2490 0.036 Uiso 1 1 calc R . .
H11B H 0.6608 0.4671 0.3176 0.036 Uiso 1 1 calc R . .
C12 C 0.4585(5) 0.5302(4) 0.2869(3) 0.0309(10) Uani 1 1 d . . .
H12A H 0.4149 0.5002 0.3391 0.037 Uiso 1 1 calc R . .
H12B H 0.3969 0.6095 0.2620 0.037 Uiso 1 1 calc R . .
C13 C 0.3396(5) 0.4115(4) 0.2417(3) 0.0306(10) Uani 1 1 d . . .
H13A H 0.3547 0.3491 0.2122 0.037 Uiso 1 1 calc R . .
H13B H 0.3183 0.3754 0.2979 0.037 Uiso 1 1 calc R . .
C14 C 0.2154(5) 0.5146(4) 0.2105(3) 0.0326(10) Uani 1 1 d . . .
C15 C 0.1732(6) 0.5300(5) 0.1353(3) 0.0484(14) Uani 1 1 d . . .
H15A H 0.2252 0.4784 0.1029 0.058 Uiso 1 1 calc R . .
C16 C 0.0549(7) 0.6208(6) 0.1069(4) 0.0635(18) Uani 1 1 d . . .
H16A H 0.0270 0.6285 0.0561 0.076 Uiso 1 1 calc R . .
C17 C -0.0220(6) 0.6996(6) 0.1521(4) 0.0577(16) Uani 1 1 d . . .
H17A H -0.1007 0.7618 0.1321 0.069 Uiso 1 1 calc R . .
C18 C 0.0192(6) 0.6854(5) 0.2289(4) 0.0476(13) Uani 1 1 d . . .
H18A H -0.0320 0.7383 0.2607 0.057 Uiso 1 1 calc R . .
C19 C 0.1360(5) 0.5927(5) 0.2574(3) 0.0375(11) Uani 1 1 d . . .
H19A H 0.1620 0.5823 0.3091 0.045 Uiso 1 1 calc R . .
C20 C 0.5131(6) 0.4972(4) 0.1517(3) 0.0357(11) Uani 1 1 d . . .
H20A H 0.5764 0.5446 0.1506 0.043 Uiso 1 1 calc R . .
H20B H 0.4309 0.5519 0.1241 0.043 Uiso 1 1 calc R . .
C21 C 0.5824(6) 0.3980(5) 0.1094(3) 0.0383(11) Uani 1 1 d . . .
H21A H 0.5159 0.3564 0.1050 0.046 Uiso 1 1 calc R . .
H21B H 0.6154 0.4330 0.0553 0.046 Uiso 1 1 calc R . .
C22 C 0.7432(6) 0.1928(5) 0.1316(3) 0.0472(14) Uani 1 1 d . . .
H22A H 0.8395 0.1502 0.1443 0.057 Uiso 1 1 calc R . .
H22B H 0.7377 0.2087 0.0738 0.057 Uiso 1 1 calc R . .
C23 C 0.6540(6) 0.1133(4) 0.1738(3) 0.0415(12) Uani 1 1 d . . .
C24 C 0.6432(7) 0.0192(5) 0.1454(4) 0.0526(15) Uani 1 1 d . . .
H24A H 0.6909 0.0045 0.0973 0.063 Uiso 1 1 calc R . .
C25 C 0.5631(7) -0.0514(5) 0.1877(4) 0.0597(17) Uani 1 1 d . . .
H25A H 0.5550 -0.1156 0.1692 0.072 Uiso 1 1 calc R . .
C26 C 0.4925(6) -0.0276(5) 0.2593(4) 0.0485(14) Uani 1 1 d . . .
H26A H 0.4354 -0.0745 0.2890 0.058 Uiso 1 1 calc R . .
C27 C 0.5085(5) 0.0652(4) 0.2848(3) 0.0370(11) Uani 1 1 d . . .
H27A H 0.4622 0.0807 0.3330 0.044 Uiso 1 1 calc R . .
C28 C 0.8230(6) 0.3557(5) 0.1457(3) 0.0465(13) Uani 1 1 d . . .
H28A H 0.7921 0.4434 0.1410 0.056 Uiso 1 1 calc R . .
H28B H 0.8785 0.3410 0.0969 0.056 Uiso 1 1 calc R . .
C29 C 0.9093(5) 0.2929(5) 0.2168(4) 0.0435(12) Uani 1 1 d . . .
C30 C 1.0504(6) 0.2728(6) 0.2127(5) 0.0608(18) Uani 1 1 d . . .
H30A H 1.0992 0.2960 0.1640 0.073 Uiso 1 1 calc R . .
C31 C 1.1176(6) 0.2173(7) 0.2830(6) 0.074(2) Uani 1 1 d . . .
H31A H 1.2141 0.2002 0.2822 0.088 Uiso 1 1 calc R . .
C32 C 1.0456(6) 0.1875(5) 0.3525(4) 0.0523(15) Uani 1 1 d . . .
H32A H 1.0911 0.1533 0.4004 0.063 Uiso 1 1 calc R . .
C33 C 0.9048(5) 0.2071(5) 0.3533(4) 0.0418(12) Uani 1 1 d . . .
H33A H 0.8556 0.1835 0.4018 0.050 Uiso 1 1 calc R . .
C34 C 0.5077(6) 0.2117(5) 0.4323(3) 0.0426(12) Uani 1 1 d . . .
C35 C 0.5492(7) 0.1387(5) 0.5173(3) 0.0536(15) Uani 1 1 d . . .
H35A H 0.6469 0.1257 0.5212 0.080 Uiso 1 1 calc R . .
H35B H 0.5305 0.0609 0.5285 0.080 Uiso 1 1 calc R . .
H35C H 0.4962 0.1835 0.5556 0.080 Uiso 1 1 calc R . .
P1 P 0.33343(14) 0.24856(12) 0.00401(8) 0.0375(3) Uani 1 1 d . . .
F1 F 0.1897(5) 0.2297(8) 0.0148(3) 0.156(3) Uani 1 1 d . . .
F2 F 0.4055(7) 0.1104(4) 0.0131(3) 0.118(2) Uani 1 1 d . . .
F3 F 0.4810(5) 0.2671(6) -0.0068(3) 0.110(2) Uani 1 1 d . . .
F4 F 0.2708(8) 0.3875(4) -0.0061(3) 0.132(3) Uani 1 1 d . . .
F5 F 0.3360(3) 0.2276(3) 0.09854(18) 0.0550(9) Uani 1 1 d . . .
F6 F 0.3316(5) 0.2733(4) -0.0905(2) 0.0687(11) Uani 1 1 d . . .
O5 O 0.7488(11) 0.1234(10) -0.1052(6) 0.173(4) Uani 1 1 d . . .
H5B H 0.7441 0.1721 -0.0782 0.259 Uiso 1 1 calc R . .
C50 C 0.9238(19) -0.0396(13) -0.1326(12) 0.315(19) Uani 1 1 d . . .
H50A H 1.0188 -0.0824 -0.1197 0.473 Uiso 1 1 calc R . .
H50B H 0.9195 -0.0088 -0.1901 0.473 Uiso 1 1 calc R . .
H50C H 0.8675 -0.0949 -0.1136 0.473 Uiso 1 1 calc R . .
C51 C 0.8832(15) 0.0397(8) -0.1026(9) 0.154(7) Uani 1 1 d . . .
H51B H 0.9468 0.0895 -0.1221 0.184 Uiso 1 1 calc R . .
H51A H 0.8985 0.0037 -0.0457 0.184 Uiso 1 1 calc R . .

loop_
_atom_site_aniso_label
_atom_site_aniso_U_11
_atom_site_aniso_U_22
_atom_site_aniso_U_33
_atom_site_aniso_U_23
_atom_site_aniso_U_13
_atom_site_aniso_U_12
Cu1 0.0217(3) 0.0313(3) 0.0332(3) -0.0124(2) -0.0054(2) -0.0021(2)
Cu2 0.0293(3) 0.0319(3) 0.0218(3) -0.0041(2) -0.0003(2) -0.0087(2)
O1 0.0245(16) 0.044(2) 0.043(2) -0.0080(16) -0.0060(14) 0.0020(15)
O2 0.0251(15) 0.0338(17) 0.0297(17) -0.0082(13) -0.0034(13) -0.0036(13)
O3 0.065(3) 0.048(2) 0.0275(18) 0.0030(15) -0.0151(18) -0.0211(19)
O4 0.056(3) 0.107(4) 0.044(3) 0.007(3) 0.005(2) -0.021(3)
N1 0.026(2) 0.039(2) 0.041(2) -0.0162(18) -0.0038(17) -0.0067(17)
N2 0.033(2) 0.0289(19) 0.0209(18) -0.0038(14) -0.0016(15) -0.0094(16)
N3 0.043(2) 0.034(2) 0.028(2) -0.0057(17) 0.0073(17) -0.0069(19)
N4 0.037(2) 0.0262(19) 0.032(2) -0.0028(15) -0.0094(17) -0.0059(17)
N5 0.032(2) 0.033(2) 0.040(2) -0.0131(17) -0.0012(17) -0.0078(17)
C1 0.032(2) 0.031(2) 0.046(3) -0.017(2) -0.011(2) -0.002(2)
C2 0.042(3) 0.037(3) 0.046(3) -0.012(2) -0.016(2) -0.003(2)
C3 0.054(4) 0.034(3) 0.073(4) -0.022(3) -0.029(3) 0.004(3)
C4 0.035(3) 0.041(3) 0.080(4) -0.027(3) -0.028(3) 0.011(2)
C5 0.030(3) 0.055(3) 0.070(4) -0.030(3) -0.013(3) -0.004(2)
C6 0.026(2) 0.037(3) 0.049(3) -0.024(2) -0.012(2) 0.002(2)
C7 0.025(2) 0.045(3) 0.051(3) -0.027(2) 0.000(2) -0.008(2)
C8 0.033(3) 0.044(3) 0.047(3) -0.013(2) -0.001(2) -0.019(2)
C9 0.036(3) 0.037(3) 0.050(3) -0.010(2) -0.007(2) -0.017(2)
C10 0.029(2) 0.027(2) 0.033(2) -0.0053(18) -0.0031(18) -0.0075(19)
C11 0.028(2) 0.032(2) 0.030(2) -0.0087(18) -0.0023(18) -0.0082(18)
C12 0.037(2) 0.030(2) 0.026(2) -0.0077(18) -0.0033(18) -0.0074(19)
C13 0.032(2) 0.030(2) 0.033(2) -0.0079(19) -0.0067(19) -0.011(2)
C14 0.041(3) 0.031(2) 0.029(2) -0.0065(19) -0.010(2) -0.012(2)
C15 0.052(3) 0.051(3) 0.042(3) -0.021(3) -0.015(3) -0.002(3)
C16 0.063(4) 0.070(4) 0.050(4) -0.016(3) -0.030(3) 0.003(3)
C17 0.039(3) 0.049(3) 0.077(4) -0.014(3) -0.019(3) 0.004(3)
C18 0.034(3) 0.048(3) 0.063(4) -0.022(3) -0.006(2) -0.006(2)
C19 0.033(2) 0.044(3) 0.038(3) -0.016(2) -0.002(2) -0.009(2)
C20 0.049(3) 0.033(2) 0.023(2) -0.0027(19) 0.000(2) -0.015(2)
C21 0.055(3) 0.038(3) 0.019(2) -0.0013(19) -0.004(2) -0.013(2)
C22 0.058(3) 0.040(3) 0.035(3) -0.015(2) 0.009(2) -0.002(3)
C23 0.053(3) 0.031(2) 0.037(3) -0.011(2) -0.013(2) 0.000(2)
C24 0.074(4) 0.038(3) 0.042(3) -0.020(2) -0.009(3) 0.001(3)
C25 0.078(5) 0.032(3) 0.071(4) -0.017(3) -0.023(4) -0.007(3)
C26 0.057(3) 0.028(3) 0.060(4) -0.002(2) -0.021(3) -0.012(2)
C27 0.040(3) 0.028(2) 0.041(3) -0.002(2) -0.017(2) -0.006(2)
C28 0.043(3) 0.049(3) 0.041(3) -0.005(2) 0.013(2) -0.015(3)
C29 0.035(3) 0.041(3) 0.057(3) -0.018(2) 0.011(2) -0.015(2)
C30 0.033(3) 0.052(4) 0.096(5) -0.023(3) 0.016(3) -0.014(3)
C31 0.028(3) 0.065(4) 0.133(7) -0.034(5) -0.004(4) -0.011(3)
C32 0.039(3) 0.044(3) 0.080(5) -0.028(3) -0.015(3) -0.004(2)
C33 0.033(3) 0.036(3) 0.058(3) -0.021(2) -0.011(2) 0.000(2)
C34 0.039(3) 0.045(3) 0.043(3) -0.022(2) -0.003(2) -0.002(2)
C35 0.073(4) 0.047(3) 0.034(3) -0.006(2) 0.005(3) -0.015(3)
P1 0.0461(8) 0.0346(7) 0.0316(7) -0.0080(5) -0.0009(5) -0.0121(6)
F1 0.086(4) 0.306(9) 0.070(3) 0.059(4) -0.037(3) -0.124(5)
F2 0.194(6) 0.056(3) 0.094(4) -0.032(3) -0.033(4) 0.001(3)
F3 0.087(3) 0.208(6) 0.049(2) -0.009(3) -0.001(2) -0.080(4)
F4 0.260(8) 0.040(2) 0.050(3) -0.0100(19) -0.005(4) 0.019(3)
F5 0.0510(19) 0.068(2) 0.0297(16) -0.0025(15) -0.0012(14) -0.0032(17)
F6 0.098(3) 0.089(3) 0.0363(19) -0.0167(18) -0.0057(19) -0.049(2)
O5 0.154(9) 0.177(10) 0.161(9) -0.043(8) 0.032(7) -0.029(7)
C50 0.246(19) 0.104(10) 0.33(3) 0.080(13) 0.22(2) 0.096(12)
C51 0.158(12) 0.050(5) 0.214(15) -0.027(7) 0.100(11) -0.028(6)

loop_
_atom_type_symbol
_atom_type_description
_atom_type_scat_dispersion_real
_atom_type_scat_dispersion_imag
_atom_type_scat_source
C C 0.0033 0.0016 'International Tables Vol C Tables 4.2.6.8 and 6.1.1.4'
H H 0.0000 0.0000 'International Tables Vol C Tables 4.2.6.8 and 6.1.1.4'
N N 0.0061 0.0033 'International Tables Vol C Tables 4.2.6.8 and 6.1.1.4'
O O 0.0106 0.0060 'International Tables Vol C Tables 4.2.6.8 and 6.1.1.4'
F F 0.0171 0.0103 'International Tables Vol C Tables 4.2.6.8 and 6.1.1.4'
P P 0.1023 0.0942 'International Tables Vol C Tables 4.2.6.8 and 6.1.1.4'
Cu Cu 0.3201 1.2651 'International Tables Vol C Tables 4.2.6.8 and 6.1.1.4'

loop_
_geom_angle_atom_site_label_1
_geom_angle_atom_site_label_2
_geom_angle_atom_site_label_3
_geom_angle
_geom_angle_site_symmetry_1
_geom_angle_site_symmetry_3
_geom_angle_publ_flag
O1 Cu1 O2 166.48(15) . . ?
O1 Cu1 O2 91.77(14) . 2_666 ?
O2 Cu1 O2 75.56(15) . 2_666 ?
O1 Cu1 N1 95.38(16) . . ?
O2 Cu1 N1 97.72(16) . . ?
O2 Cu1 N1 170.83(15) 2_666 . ?
O3 Cu2 N3 170.43(17) . . ?
O3 Cu2 N5 90.15(17) . . ?
N3 Cu2 N5 80.85(18) . . ?
O3 Cu2 N4 100.42(16) . . ?
N3 Cu2 N4 81.01(16) . . ?
N5 Cu2 N4 117.05(15) . . ?
O3 Cu2 N2 102.90(16) . . ?
N3 Cu2 N2 85.29(15) . . ?
N5 Cu2 N2 127.46(15) . . ?
N4 Cu2 N2 110.25(14) . . ?
C1 O1 Cu1 127.4(3) . . ?
C10 O2 Cu1 125.5(3) . . ?
C10 O2 Cu1 130.0(3) . 2_666 ?
Cu1 O2 Cu1 104.44(15) . 2_666 ?
C34 O3 Cu2 135.1(4) . . ?
C7 N1 C8 115.2(4) . . ?
C7 N1 Cu1 122.3(4) . . ?
C8 N1 Cu1 122.5(3) . . ?
C20 N2 C12 110.7(3) . . ?
C20 N2 C13 111.3(4) . . ?
C12 N2 C13 110.1(3) . . ?
C20 N2 Cu2 105.3(3) . . ?
C12 N2 Cu2 112.0(3) . . ?
C13 N2 Cu2 107.3(3) . . ?
C22 N3 C28 109.1(4) . . ?
C22 N3 C21 111.3(4) . . ?
C28 N3 C21 113.1(4) . . ?
C22 N3 Cu2 108.5(3) . . ?
C28 N3 Cu2 108.4(3) . . ?
C21 N3 Cu2 106.2(3) . . ?
C27 N4 C23 118.7(4) . . ?
C27 N4 Cu2 129.1(3) . . ?
C23 N4 Cu2 112.2(3) . . ?
C33 N5 C29 118.4(5) . . ?
C33 N5 Cu2 126.6(4) . . ?
C29 N5 Cu2 114.6(4) . . ?
O1 C1 C2 118.3(5) . . ?
O1 C1 C6 123.4(5) . . ?
C2 C1 C6 118.3(5) . . ?
C1 C2 C3 120.2(6) . . ?
C4 C3 C2 121.2(6) . . ?
C5 C4 C3 119.4(5) . . ?
C4 C5 C6 121.7(6) . . ?
C1 C6 C5 119.1(5) . . ?
C1 C6 C7 123.6(4) . . ?
C5 C6 C7 117.3(5) . . ?
N1 C7 C6 127.8(5) . . ?
N1 C8 C9 114.1(4) . . ?
C8 C9 C10 115.4(4) . . ?
O2 C10 C11 111.1(4) . . ?
O2 C10 C9 108.6(4) . . ?
C11 C10 C9 112.7(4) . . ?
C12 C11 C10 111.4(4) . . ?
N2 C12 C11 114.0(4) . . ?
C14 C13 N2 115.9(4) . . ?
C15 C14 C19 118.3(5) . . ?
C15 C14 C13 120.0(4) . . ?
C19 C14 C13 121.6(4) . . ?
C14 C15 C16 120.9(5) . . ?
C17 C16 C15 121.0(6) . . ?
C16 C17 C18 118.9(5) . . ?
C19 C18 C17 119.6(5) . . ?
C18 C19 C14 121.2(5) . . ?
N2 C20 C21 110.2(4) . . ?
N3 C21 C20 109.6(4) . . ?
N3 C22 C23 111.9(4) . . ?
N4 C23 C24 121.5(5) . . ?
N4 C23 C22 116.1(4) . . ?
C24 C23 C22 122.4(5) . . ?
C25 C24 C23 119.4(6) . . ?
C24 C25 C26 119.3(5) . . ?
C27 C26 C25 118.6(6) . . ?
N4 C27 C26 122.5(5) . . ?
N3 C28 C29 110.0(4) . . ?
N5 C29 C30 122.6(6) . . ?
N5 C29 C28 114.2(4) . . ?
C30 C29 C28 123.1(6) . . ?
C29 C30 C31 117.6(6) . . ?
C32 C31 C30 120.4(6) . . ?
C31 C32 C33 119.9(6) . . ?
N5 C33 C32 121.0(6) . . ?
O3 C34 O4 127.0(6) . . ?
O3 C34 C35 115.3(5) . . ?
O4 C34 C35 117.5(5) . . ?
F1 P1 F4 91.8(5) . . ?
F1 P1 F2 91.8(4) . . ?
F4 P1 F2 176.4(4) . . ?
F1 P1 F3 179.7(4) . . ?
F4 P1 F3 88.6(4) . . ?
F2 P1 F3 87.8(4) . . ?
F1 P1 F6 90.6(3) . . ?
F4 P1 F6 87.5(2) . . ?
F2 P1 F6 92.2(3) . . ?
F3 P1 F6 89.5(2) . . ?
F1 P1 F5 90.3(3) . . ?
F4 P1 F5 91.0(2) . . ?
F2 P1 F5 89.2(2) . . ?
F3 P1 F5 89.5(2) . . ?
F6 P1 F5 178.3(2) . . ?
C50 C51 O5 127(2) . . ?

loop_
_geom_bond_atom_site_label_1
_geom_bond_atom_site_label_2
_geom_bond_distance
_geom_bond_site_symmetry_2
_geom_bond_publ_flag
Cu1 O1 1.898(4) . ?
Cu1 O2 1.925(3) . ?
Cu1 O2 1.956(3) 2_666 ?
Cu1 N1 1.977(4) . ?
Cu2 O3 1.956(4) . ?
Cu2 N3 2.063(4) . ?
Cu2 N5 2.086(4) . ?
Cu2 N4 2.133(4) . ?
Cu2 N2 2.154(4) . ?
O1 C1 1.334(6) . ?
O2 C10 1.435(6) . ?
O2 Cu1 1.956(3) 2_666 ?
O3 C34 1.203(7) . ?
O4 C34 1.252(7) . ?
N1 C7 1.302(6) . ?
N1 C8 1.507(7) . ?
N2 C20 1.501(6) . ?
N2 C12 1.513(6) . ?
N2 C13 1.526(6) . ?
N3 C22 1.493(6) . ?
N3 C28 1.503(7) . ?
N3 C21 1.506(6) . ?
N4 C27 1.360(7) . ?
N4 C23 1.366(7) . ?
N5 C33 1.362(7) . ?
N5 C29 1.363(7) . ?
C1 C2 1.415(7) . ?
C1 C6 1.425(8) . ?
C2 C3 1.417(7) . ?
C3 C4 1.385(10) . ?
C4 C5 1.370(9) . ?
C5 C6 1.435(7) . ?
C6 C7 1.443(8) . ?
C8 C9 1.529(7) . ?
C9 C10 1.545(6) . ?
C10 C11 1.533(6) . ?
C11 C12 1.530(6) . ?
C13 C14 1.522(6) . ?
C14 C15 1.397(7) . ?
C14 C19 1.415(7) . ?
C15 C16 1.405(8) . ?
C16 C17 1.391(9) . ?
C17 C18 1.424(9) . ?
C18 C19 1.405(7) . ?
C20 C21 1.521(7) . ?
C22 C23 1.514(8) . ?
C23 C24 1.403(8) . ?
C24 C25 1.372(10) . ?
C25 C26 1.419(10) . ?
C26 C27 1.378(7) . ?
C28 C29 1.518(8) . ?
C29 C30 1.393(8) . ?
C30 C31 1.398(11) . ?
C31 C32 1.359(11) . ?
C32 C33 1.396(8) . ?
C34 C35 1.555(8) . ?
P1 F1 1.547(4) . ?
P1 F4 1.568(4) . ?
P1 F2 1.574(5) . ?
P1 F3 1.585(5) . ?
P1 F6 1.610(4) . ?
P1 F5 1.616(3) . ?
O5 C51 1.435(15) . ?
C50 C51 1.16(2) . ?
